data_1519293
loop_
_publ_author_name
'Hursthouse, Michael B.'
'Light, Mark E.'

_publ_section_title
;
 (2S)-1-(4-Fluorophenyl)-2-hydroxy-2-((2S,5R)-5-(1-hydroxy-1-methylethyl)-
 tetrahydrofuran-2-yl)ethanone
;
_journal_name_full 'Crystal Structure Report Archive'
_journal_page_first 121
_journal_year 2001
_chemical_formula_sum 'C15 H19 F O4'
_chemical_formula_weight 282.30
_space_group_IT_number 33
_symmetry_cell_setting orthorhombic
_symmetry_space_group_name_Hall 'P 2c -2n'
_symmetry_space_group_name_H-M 'P n a 21'
_atom_sites_solution_hydrogens geom
_atom_sites_solution_primary direct
_atom_sites_solution_secondary difmap
_cell_angle_alpha 90.00
_cell_angle_beta 90.00
_cell_angle_gamma 90.00
_cell_formula_units_Z 8
_cell_length_a 10.973(2)
_cell_length_b 12.764(3)
_cell_length_c 20.721(4)
_cell_measurement_reflns_used 6499
_cell_measurement_temperature 150(2)
_cell_measurement_theta_max 27.48
_cell_measurement_theta_min 1.02
_cell_volume 2902.2(10)
_computing_cell_refinement 'DENZO (Otwinowski & Minor, 1997) & COLLECT (Hooft, 1998)'
_computing_data_collection 'COLLECT (Hooft, 1998)'
_computing_data_reduction 'DENZO (Otwinowski & Minor, 1997) & COLLECT (Hooft, 1998)'
_computing_structure_refinement 'SHELXL-97 (Sheldrick, 1997)'
_computing_structure_solution 'SHELXS-97 (Sheldrick, 1990)'
_diffrn_ambient_temperature 150(2)
_diffrn_detector_area_resol_mean 9.091
_diffrn_measured_fraction_theta_full 0.997
_diffrn_measured_fraction_theta_max 0.997
_diffrn_measurement_device_type 'Bruker-Nonius KappaCCD'
_diffrn_measurement_method '\F & \w scans'
_diffrn_radiation_monochromator graphite
_diffrn_radiation_source 'Bruker-Nonius FR591 rotating anode'
_diffrn_radiation_type MoK\a
_diffrn_radiation_wavelength 0.71073
_diffrn_reflns_av_R_equivalents 0.0812
_diffrn_reflns_av_sigmaI/netI 0.0760
_diffrn_reflns_limit_h_max 13
_diffrn_reflns_limit_h_min -11
_diffrn_reflns_limit_k_max 15
_diffrn_reflns_limit_k_min -13
_diffrn_reflns_limit_l_max 24
_diffrn_reflns_limit_l_min -22
_diffrn_reflns_number 22611
_diffrn_reflns_theta_full 25.02
_diffrn_reflns_theta_max 25.02
_diffrn_reflns_theta_min 3.14
_exptl_absorpt_coefficient_mu 0.101
_exptl_absorpt_correction_T_max 0.9900
_exptl_absorpt_correction_T_min 0.9900
_exptl_absorpt_correction_type multi-scan
_exptl_absorpt_process_details 'SORTAV (Blessing, 1997)'
_exptl_crystal_colour colourless
_exptl_crystal_density_diffrn 1.292
_exptl_crystal_density_method 'not measured'
_exptl_crystal_description block
_exptl_crystal_F_000 1200
_exptl_crystal_size_max 0.10
_exptl_crystal_size_mid 0.10
_exptl_crystal_size_min 0.10
_refine_diff_density_max 0.116
_refine_diff_density_min -0.129
_refine_diff_density_rms 0.033
_refine_ls_abs_structure_details 'Flack H D (1983), Acta Cryst. A39, 876-881'
_refine_ls_abs_structure_Flack -0.2(12)
_refine_ls_extinction_coef 0.0100(12)
_refine_ls_extinction_expression Fc^*^=kFc[1+0.001xFc^2^\l^3^/sin(2\q)]^-1/4^
_refine_ls_extinction_method SHELXL
_refine_ls_goodness_of_fit_ref 0.882
_refine_ls_hydrogen_treatment constr
_refine_ls_matrix_type full
_refine_ls_number_parameters 366
_refine_ls_number_reflns 5008
_refine_ls_number_restraints 1
_refine_ls_restrained_S_all 0.882
_refine_ls_R_factor_all 0.1088
_refine_ls_R_factor_gt 0.0452
_refine_ls_shift/su_max 0.257
_refine_ls_shift/su_mean 0.010
_refine_ls_structure_factor_coef Fsqd
_refine_ls_weighting_details 'calc w=1/[\s^2^(Fo^2^)+(0.0686P)^2^+0.0000P] where P=(Fo^2^+2Fc^2^)/3'
_refine_ls_weighting_scheme calc
_refine_ls_wR_factor_gt 0.1013
_refine_ls_wR_factor_ref 0.1305
_reflns_number_gt 2794
_reflns_number_total 5008
_reflns_threshold_expression >2sigma(I)
_cod_data_source_file eCrystal-121.cif
_cod_data_source_block 01sot120
_cod_depositor_comments
;
Citation :
Hursthouse, Michael B. and Light, Mark E. (2001) 
University of Southampton, Crystal Structure Report Archive. 
(doi:10.5258/ecrystals/121)

More at:
http://ecrystals.chem.soton.ac.uk/121/

The following automatic conversions were performed:

'_symmetry_cell_setting' value 'Orthorhombic' changed to
'orthorhombic' according to the built-in table from CIF Core
dictionary named 'cif_core.dic' version 2.4.1 from 2010-06-29.

Automatic conversion script
Id: cif_fix_values 3105 2015-03-04 15:46:00Z robertas 
;
_cod_original_sg_symbol_H-M Pna2(1)
_cod_database_code 1519293

loop_
_symmetry_equiv_pos_as_xyz
'x, y, z'
'-x, -y, z+1/2'
'x+1/2, -y+1/2, z'
'-x+1/2, y+1/2, z+1/2'

loop_
_atom_site_label
_atom_site_type_symbol
_atom_site_fract_x
_atom_site_fract_y
_atom_site_fract_z
_atom_site_U_iso_or_equiv
_atom_site_adp_type
_atom_site_occupancy
_atom_site_symmetry_multiplicity
_atom_site_calc_flag
_atom_site_refinement_flags
_atom_site_disorder_assembly
_atom_site_disorder_group
F1 F 0.9050(3) 0.6712(2) 0.35931(16) 0.1213(11) Uani 1 1 d . . .
O1 O 0.0702(3) 0.4229(3) 0.35746(17) 0.1020(10) Uani 1 1 d . . .
H1 H -0.0013 0.4371 0.3459 0.153 Uiso 1 1 calc R . .
O2 O 0.3238(2) 0.43483(17) 0.37002(13) 0.0669(7) Uani 1 1 d . . .
O3 O 0.3325(3) 0.4025(2) 0.50961(15) 0.0795(8) Uani 1 1 d . . .
H3 H 0.2816 0.4500 0.5021 0.119 Uiso 1 1 calc R . .
O4 O 0.3907(3) 0.5938(2) 0.48147(16) 0.0934(10) Uani 1 1 d . . .
C1 C 0.0822(4) 0.3644(4) 0.2498(2) 0.0942(15) Uani 1 1 d . . .
H1A H 0.0052 0.3995 0.2395 0.141 Uiso 1 1 calc R . .
H1B H 0.0656 0.2931 0.2649 0.141 Uiso 1 1 calc R . .
H1C H 0.1335 0.3616 0.2112 0.141 Uiso 1 1 calc R . .
C2 C 0.1712(5) 0.5376(4) 0.2822(3) 0.1037(16) Uani 1 1 d . . .
H2A H 0.0934 0.5711 0.2716 0.156 Uiso 1 1 calc R . .
H2B H 0.2241 0.5380 0.2441 0.156 Uiso 1 1 calc R . .
H2C H 0.2107 0.5760 0.3174 0.156 Uiso 1 1 calc R . .
C3 C 0.1486(4) 0.4259(3) 0.3031(2) 0.0709(11) Uani 1 1 d . . .
C4 C 0.2672(3) 0.3740(3) 0.3202(2) 0.0683(10) Uani 1 1 d . . .
H4 H 0.3212 0.3741 0.2813 0.082 Uiso 1 1 calc R . .
C5 C 0.2629(5) 0.2632(3) 0.3479(3) 0.1035(16) Uani 1 1 d . . .
H5A H 0.1809 0.2479 0.3654 0.124 Uiso 1 1 calc R . .
H5B H 0.2819 0.2111 0.3139 0.124 Uiso 1 1 calc R . .
C6 C 0.3560(4) 0.2592(3) 0.4002(2) 0.0771(12) Uani 1 1 d . . .
H6A H 0.4191 0.2061 0.3905 0.092 Uiso 1 1 calc R . .
H6B H 0.3177 0.2420 0.4421 0.092 Uiso 1 1 calc R . .
C7 C 0.4109(3) 0.3687(3) 0.40154(19) 0.0639(10) Uani 1 1 d . . .
H7 H 0.4883 0.3687 0.3761 0.077 Uiso 1 1 calc R . .
C8 C 0.4357(3) 0.4151(3) 0.46814(19) 0.0634(10) Uani 1 1 d . . .
H8 H 0.5066 0.3774 0.4877 0.076 Uiso 1 1 calc R . .
C9 C 0.4670(4) 0.5305(3) 0.4631(2) 0.0687(10) Uani 1 1 d . . .
C10 C 0.5832(4) 0.5647(3) 0.43573(19) 0.0642(10) Uani 1 1 d . . .
C11 C 0.6797(3) 0.4965(3) 0.42358(19) 0.0671(10) Uani 1 1 d . . .
H11 H 0.6709 0.4242 0.4334 0.080 Uiso 1 1 calc R . .
C12 C 0.7879(4) 0.5321(3) 0.3975(2) 0.0757(11) Uani 1 1 d . . .
H12 H 0.8529 0.4851 0.3886 0.091 Uiso 1 1 calc R . .
C13 C 0.7990(5) 0.6352(4) 0.3850(2) 0.0833(13) Uani 1 1 d . . .
C14 C 0.7100(6) 0.7063(4) 0.3976(2) 0.0954(15) Uani 1 1 d . . .
H14 H 0.7225 0.7787 0.3891 0.114 Uiso 1 1 calc R . .
C15 C 0.5996(5) 0.6705(3) 0.4232(2) 0.0826(12) Uani 1 1 d . . .
H15 H 0.5358 0.7188 0.4320 0.099 Uiso 1 1 calc R . .
F2 F 0.8764(3) 1.1927(2) 0.09879(16) 0.1186(11) Uani 1 1 d . . .
O5 O 0.0778(2) 0.9282(2) 0.13821(15) 0.0796(8) Uani 1 1 d . . .
H5 H 0.1166 0.9296 0.1033 0.119 Uiso 1 1 calc R . .
O6 O 0.3407(2) 0.93305(18) 0.14265(13) 0.0643(7) Uani 1 1 d . . .
O7 O 0.3744(3) 0.7664(2) 0.04480(16) 0.0848(9) Uani 1 1 d . . .
H7A H 0.3253 0.8063 0.0257 0.127 Uiso 1 1 calc R . .
O8 O 0.4169(3) 0.9568(2) -0.00225(15) 0.0867(9) Uani 1 1 d . . .
C16 C 0.0692(4) 0.9755(4) 0.2484(2) 0.0945(14) Uani 1 1 d . . .
H16A H 0.0526 0.9022 0.2595 0.142 Uiso 1 1 calc R . .
H16B H -0.0080 1.0121 0.2408 0.142 Uiso 1 1 calc R . .
H16C H 0.1129 1.0093 0.2840 0.142 Uiso 1 1 calc R . .
C17 C 0.1725(5) 1.0924(3) 0.1676(3) 0.0990(15) Uani 1 1 d . . .
H17A H 0.2213 1.0931 0.1280 0.149 Uiso 1 1 calc R . .
H17B H 0.2172 1.1280 0.2021 0.149 Uiso 1 1 calc R . .
H17C H 0.0952 1.1288 0.1599 0.149 Uiso 1 1 calc R . .
C18 C 0.1471(4) 0.9798(3) 0.1873(2) 0.0690(11) Uani 1 1 d . . .
C19 C 0.2662(3) 0.9212(3) 0.1987(2) 0.0639(10) Uani 1 1 d . . .
H19 H 0.3090 0.9526 0.2366 0.077 Uiso 1 1 calc R . .
C20 C 0.2586(4) 0.8041(3) 0.2076(2) 0.0757(11) Uani 1 1 d . . .
H20A H 0.1936 0.7737 0.1803 0.091 Uiso 1 1 calc R . .
H20B H 0.2425 0.7859 0.2532 0.091 Uiso 1 1 calc R . .
C21 C 0.3833(4) 0.7655(3) 0.1866(2) 0.0768(12) Uani 1 1 d . . .
H21A H 0.3763 0.7000 0.1613 0.092 Uiso 1 1 calc R . .
H21B H 0.4363 0.7526 0.2244 0.092 Uiso 1 1 calc R . .
C22 C 0.4340(3) 0.8547(3) 0.1449(2) 0.0640(10) Uani 1 1 d . . .
H22 H 0.5079 0.8846 0.1663 0.077 Uiso 1 1 calc R . .
C23 C 0.4654(4) 0.8268(3) 0.0750(2) 0.0673(10) Uani 1 1 d . . .
H23 H 0.5426 0.7853 0.0751 0.081 Uiso 1 1 calc R . .
C24 C 0.4888(4) 0.9293(3) 0.0389(2) 0.0658(10) Uani 1 1 d . . .
C25 C 0.5923(3) 0.9963(3) 0.05706(19) 0.0618(9) Uani 1 1 d . . .
C26 C 0.7000(3) 0.9568(3) 0.08224(19) 0.0675(10) Uani 1 1 d . . .
H26 H 0.7076 0.8838 0.0900 0.081 Uiso 1 1 calc R . .
C27 C 0.7965(4) 1.0228(3) 0.0962(2) 0.0743(11) Uani 1 1 d . . .
H27 H 0.8708 0.9961 0.1130 0.089 Uiso 1 1 calc R . .
C28 C 0.7816(4) 1.1275(3) 0.0851(2) 0.0785(12) Uani 1 1 d . . .
C29 C 0.6775(4) 1.1699(3) 0.0614(2) 0.0813(12) Uani 1 1 d . . .
H29 H 0.6702 1.2434 0.0553 0.098 Uiso 1 1 calc R . .
C30 C 0.5826(4) 1.1033(3) 0.0465(2) 0.0751(11) Uani 1 1 d . . .
H30 H 0.5097 1.1311 0.0287 0.090 Uiso 1 1 calc R . .

loop_
_atom_site_aniso_label
_atom_site_aniso_U_11
_atom_site_aniso_U_22
_atom_site_aniso_U_33
_atom_site_aniso_U_23
_atom_site_aniso_U_13
_atom_site_aniso_U_12
F1 0.109(2) 0.131(2) 0.124(2) 0.0082(19) 0.0067(19) -0.0515(18)
O1 0.0626(19) 0.156(3) 0.087(2) -0.008(2) 0.0070(18) 0.0014(19)
O2 0.0707(16) 0.0592(14) 0.0709(17) 0.0050(13) -0.0094(13) -0.0028(12)
O3 0.0696(19) 0.098(2) 0.0706(18) 0.0015(15) 0.0158(16) 0.0039(14)
O4 0.091(2) 0.0845(19) 0.105(3) -0.0171(17) 0.0151(19) 0.0193(17)
C1 0.086(3) 0.116(4) 0.081(3) -0.018(3) -0.011(3) -0.006(2)
C2 0.123(4) 0.084(3) 0.104(4) 0.013(3) -0.034(3) 0.002(3)
C3 0.067(3) 0.090(3) 0.056(3) -0.002(2) 0.002(2) -0.001(2)
C4 0.065(2) 0.075(2) 0.065(3) -0.008(2) 0.000(2) -0.0095(19)
C5 0.114(4) 0.066(3) 0.131(5) 0.001(3) -0.032(4) -0.008(2)
C6 0.081(3) 0.061(3) 0.089(3) 0.003(2) 0.004(3) 0.0080(18)
C7 0.059(2) 0.067(2) 0.065(3) -0.0036(18) 0.005(2) 0.0055(18)
C8 0.056(2) 0.075(2) 0.059(2) 0.0055(19) 0.007(2) 0.0097(17)
C9 0.068(3) 0.070(3) 0.068(3) -0.0059(19) -0.001(2) 0.011(2)
C10 0.071(3) 0.062(2) 0.060(2) -0.0011(17) -0.010(2) 0.0029(18)
C11 0.066(2) 0.064(2) 0.071(3) -0.0022(18) -0.008(2) -0.0018(19)
C12 0.066(3) 0.085(3) 0.076(3) -0.004(2) -0.003(2) -0.012(2)
C13 0.079(3) 0.090(3) 0.081(3) 0.004(2) -0.006(2) -0.026(3)
C14 0.120(4) 0.072(3) 0.095(4) 0.013(2) -0.014(3) -0.019(3)
C15 0.096(3) 0.070(3) 0.081(3) 0.002(2) -0.010(3) 0.009(2)
F2 0.102(2) 0.1034(19) 0.150(3) -0.0022(18) -0.011(2) -0.0338(15)
O5 0.0661(17) 0.101(2) 0.0712(18) -0.0090(17) -0.0097(15) 0.0024(14)
O6 0.0676(16) 0.0604(15) 0.0648(17) 0.0049(11) 0.0049(14) 0.0046(11)
O7 0.079(2) 0.0797(17) 0.096(2) -0.0207(16) -0.0137(17) -0.0048(14)
O8 0.076(2) 0.115(2) 0.069(2) 0.0096(17) -0.0120(17) -0.0047(16)
C16 0.078(3) 0.130(4) 0.075(3) -0.021(3) 0.008(3) 0.017(3)
C17 0.112(4) 0.066(3) 0.119(4) -0.006(2) -0.004(3) 0.019(2)
C18 0.063(2) 0.080(3) 0.064(3) -0.017(2) -0.003(2) 0.0092(19)
C19 0.064(2) 0.063(2) 0.064(3) -0.0017(19) 0.001(2) 0.0002(17)
C20 0.081(3) 0.074(3) 0.071(3) 0.007(2) 0.006(2) -0.001(2)
C21 0.075(3) 0.070(3) 0.085(3) 0.010(2) 0.004(2) 0.0084(18)
C22 0.060(2) 0.062(2) 0.070(3) -0.0001(19) -0.004(2) 0.0058(17)
C23 0.058(2) 0.072(2) 0.073(3) -0.014(2) -0.002(2) 0.0070(18)
C24 0.059(2) 0.082(3) 0.057(3) -0.006(2) -0.001(2) 0.0113(19)
C25 0.059(2) 0.066(2) 0.061(2) 0.0010(18) 0.002(2) 0.0071(17)
C26 0.061(3) 0.072(2) 0.069(3) 0.0070(19) 0.001(2) 0.0018(18)
C27 0.061(3) 0.086(3) 0.076(3) 0.006(2) 0.000(2) 0.003(2)
C28 0.073(3) 0.081(3) 0.082(3) -0.003(2) 0.002(2) -0.012(2)
C29 0.089(3) 0.074(3) 0.081(3) 0.005(2) 0.002(3) 0.005(2)
C30 0.071(3) 0.084(3) 0.070(3) -0.002(2) -0.004(2) 0.010(2)

loop_
_atom_type_symbol
_atom_type_description
_atom_type_scat_dispersion_real
_atom_type_scat_dispersion_imag
_atom_type_scat_source
C C 0.0033 0.0016 'International Tables Vol C Tables 4.2.6.8 and 6.1.1.4'
H H 0.0000 0.0000 'International Tables Vol C Tables 4.2.6.8 and 6.1.1.4'
O O 0.0106 0.0060 'International Tables Vol C Tables 4.2.6.8 and 6.1.1.4'
F F 0.0171 0.0103 'International Tables Vol C Tables 4.2.6.8 and 6.1.1.4'

loop_
_geom_angle_atom_site_label_1
_geom_angle_atom_site_label_2
_geom_angle_atom_site_label_3
_geom_angle
_geom_angle_site_symmetry_1
_geom_angle_site_symmetry_3
C4 O2 C7 107.4(3) . .
O1 C3 C2 110.6(4) . .
O1 C3 C4 109.0(3) . .
C2 C3 C4 110.0(3) . .
O1 C3 C1 105.6(3) . .
C2 C3 C1 110.8(4) . .
C4 C3 C1 110.8(4) . .
O2 C4 C3 107.9(3) . .
O2 C4 C5 104.1(3) . .
C3 C4 C5 118.1(3) . .
C6 C5 C4 106.6(3) . .
C5 C6 C7 104.6(3) . .
O2 C7 C6 105.6(3) . .
O2 C7 C8 107.6(3) . .
C6 C7 C8 116.3(4) . .
O3 C8 C9 109.3(3) . .
O3 C8 C7 111.0(3) . .
C9 C8 C7 110.8(3) . .
O4 C9 C10 121.4(4) . .
O4 C9 C8 117.7(4) . .
C10 C9 C8 120.9(3) . .
C15 C10 C11 118.4(4) . .
C15 C10 C9 118.5(4) . .
C11 C10 C9 123.1(3) . .
C12 C11 C10 121.2(4) . .
C13 C12 C11 118.4(4) . .
C12 C13 F1 118.9(5) . .
C12 C13 C14 123.4(4) . .
F1 C13 C14 117.7(4) . .
C13 C14 C15 118.5(4) . .
C10 C15 C14 120.1(4) . .
C22 O6 C19 108.0(3) . .
O5 C18 C19 109.9(3) . .
O5 C18 C16 105.9(3) . .
C19 C18 C16 109.5(3) . .
O5 C18 C17 110.0(4) . .
C19 C18 C17 110.4(3) . .
C16 C18 C17 111.0(3) . .
O6 C19 C20 103.7(3) . .
O6 C19 C18 108.2(3) . .
C20 C19 C18 117.3(3) . .
C19 C20 C21 103.7(3) . .
C20 C21 C22 104.3(3) . .
O6 C22 C21 106.1(3) . .
O6 C22 C23 107.0(3) . .
C21 C22 C23 116.2(3) . .
O7 C23 C24 111.7(3) . .
O7 C23 C22 112.9(3) . .
C24 C23 C22 107.6(3) . .
O8 C24 C25 121.0(4) . .
O8 C24 C23 118.8(4) . .
C25 C24 C23 120.1(4) . .
C26 C25 C30 118.8(3) . .
C26 C25 C24 122.9(3) . .
C30 C25 C24 118.2(3) . .
C27 C26 C25 120.7(4) . .
C28 C27 C26 118.0(4) . .
C29 C28 F2 118.3(4) . .
C29 C28 C27 123.5(4) . .
F2 C28 C27 118.1(4) . .
C28 C29 C30 118.1(4) . .
C29 C30 C25 120.9(4) . .

loop_
_geom_bond_atom_site_label_1
_geom_bond_atom_site_label_2
_geom_bond_distance
_geom_bond_site_symmetry_2
F1 C13 1.359(5) .
O1 C3 1.419(5) .
O2 C4 1.434(4) .
O2 C7 1.432(4) .
O3 C8 1.430(5) .
O4 C9 1.224(4) .
C1 C3 1.537(6) .
C2 C3 1.510(6) .
C3 C4 1.502(5) .
C4 C5 1.526(5) .
C5 C6 1.490(6) .
C6 C7 1.522(5) .
C7 C8 1.526(5) .
C8 C9 1.517(5) .
C9 C10 1.462(6) .
C10 C15 1.388(5) .
C10 C11 1.394(5) .
C11 C12 1.382(6) .
C12 C13 1.347(6) .
C13 C14 1.358(7) .
C14 C15 1.399(7) .
F2 C28 1.362(5) .
O5 C18 1.431(5) .
O6 C22 1.432(4) .
O6 C19 1.428(5) .
O7 C23 1.407(4) .
O8 C24 1.213(4) .
C16 C18 1.529(6) .
C17 C18 1.521(6) .
C18 C19 1.524(5) .
C19 C20 1.508(5) .
C20 C21 1.517(6) .
C21 C22 1.534(5) .
C22 C23 1.530(6) .
C23 C24 1.530(6) .
C24 C25 1.470(5) .
C25 C26 1.387(5) .
C25 C30 1.388(5) .
C26 C27 1.383(5) .
C27 C28 1.366(5) .
C28 C29 1.356(6) .
C29 C30 1.380(6) .
